data_4080935
loop_
_publ_author_name
'Wang, Chuanyong'
'Zhang, Xingmin'
'Xue, Mingqiang'
'Zhang, Yong'
'Shen, Qi'

_publ_section_title
;
 Synthesis of a Naphthalene-Bridged Bis(guanidinato)ytterbium(II) Complex
 and an Unexpected Pathway in Its Reaction with CH3CN,p-ClC6H4CH2CN, and
 Ph2CHCN
;
_journal_issue 13
_journal_name_full Organometallics
_journal_page_first 3618
_journal_paper_doi 10.1021/om400200f
_journal_volume 32
_journal_year 2013
_chemical_formula_moiety 'C46 H62 N7 O2 Yb, C4 H8 O'
_chemical_formula_sum 'C50 H70 N7 O3 Yb'
_chemical_formula_weight 990.17
_chemical_name_systematic
; 
 ? 
;
_space_group_IT_number 14
_symmetry_cell_setting monoclinic
_symmetry_Int_Tables_number 14
_symmetry_space_group_name_Hall '-P 2ybc'
_symmetry_space_group_name_H-M 'P 1 21/c 1'
_atom_sites_solution_hydrogens geom
_atom_sites_solution_primary direct
_atom_sites_solution_secondary difmap
_audit_creation_method SHELXL-97
_cell_angle_alpha 90.00
_cell_angle_beta 97.087(3)
_cell_angle_gamma 90.00
_cell_formula_units_Z 4
_cell_length_a 13.1512(3)
_cell_length_b 15.0219(4)
_cell_length_c 24.6389(7)
_cell_measurement_reflns_used 12943
_cell_measurement_temperature 200(2)
_cell_measurement_theta_max 29.5165
_cell_measurement_theta_min 3.0857
_cell_volume 4830.4(2)
_computing_cell_refinement 'CrysAlisPro, Agilent Technologies'
_computing_data_collection 'CrysAlisPro, Agilent Technologies'
_computing_data_reduction 'CrysAlisPro, Agilent Technologies'
_computing_structure_refinement 'SHELXL-97 (Sheldrick, 1997)'
_computing_structure_solution 'SHELXS-97 (Sheldrick, 1990)'
_diffrn_ambient_temperature 200(2)
_diffrn_detector_area_resol_mean 10.4692
_diffrn_measured_fraction_theta_full 0.998
_diffrn_measured_fraction_theta_max 0.998
_diffrn_measurement_device_type 'Xcalibur, Atlas, Gemini'
_diffrn_measurement_method '\w scans'
_diffrn_radiation_monochromator graphite
_diffrn_radiation_source 'Enhance (Mo) X-ray Source'
_diffrn_radiation_type MoK\a
_diffrn_radiation_wavelength 0.71070
_diffrn_reflns_av_R_equivalents 0.0241
_diffrn_reflns_av_sigmaI/netI 0.0270
_diffrn_reflns_limit_h_max 15
_diffrn_reflns_limit_h_min -15
_diffrn_reflns_limit_k_max 17
_diffrn_reflns_limit_k_min -18
_diffrn_reflns_limit_l_max 27
_diffrn_reflns_limit_l_min -29
_diffrn_reflns_number 27419
_diffrn_reflns_theta_full 25.50
_diffrn_reflns_theta_max 25.50
_diffrn_reflns_theta_min 3.09
_exptl_absorpt_coefficient_mu 1.984
_exptl_absorpt_correction_T_max 1.00000
_exptl_absorpt_correction_T_min 0.75590
_exptl_absorpt_correction_type multi-scan
_exptl_absorpt_process_details
;
CrysAlisPro, Agilent Technologies,
Version 1.171.35.21 (release 20-01-2012 CrysAlis171 .NET)
(compiled Jan 23 2012,18:06:46)
Empirical absorption correction using spherical harmonics,
 implemented in SCALE3 ABSPACK scaling algorithm.
;
_exptl_crystal_colour orange
_exptl_crystal_density_diffrn 1.362
_exptl_crystal_density_method 'not measured'
_exptl_crystal_description block
_exptl_crystal_F_000 2052
_exptl_crystal_size_max 0.45
_exptl_crystal_size_mid 0.38
_exptl_crystal_size_min 0.28
_refine_diff_density_max 3.070
_refine_diff_density_min -1.212
_refine_diff_density_rms 0.109
_refine_ls_extinction_method none
_refine_ls_goodness_of_fit_ref 1.090
_refine_ls_hydrogen_treatment mixed
_refine_ls_matrix_type full
_refine_ls_number_parameters 549
_refine_ls_number_reflns 8969
_refine_ls_number_restraints 14
_refine_ls_restrained_S_all 1.096
_refine_ls_R_factor_all 0.0623
_refine_ls_R_factor_gt 0.0449
_refine_ls_shift/su_max 0.000
_refine_ls_shift/su_mean 0.000
_refine_ls_structure_factor_coef Fsqd
_refine_ls_weighting_details 'calc w=1/[\s^2^(Fo^2^)+(0.0396P)^2^+28.6789P] where P=(Fo^2^+2Fc^2^)/3'
_refine_ls_weighting_scheme calc
_refine_ls_wR_factor_gt 0.1153
_refine_ls_wR_factor_ref 0.1209
_reflns_number_gt 6529
_reflns_number_total 8969
_reflns_threshold_expression >2sigma(I)
_cod_data_source_file om400200f_si_001.cif
_cod_data_source_block complex4
_cod_original_sg_symbol_H-M 'P 21/c'
_cod_database_code 4080935

loop_
_symmetry_equiv_pos_as_xyz
'x, y, z'
'-x, y+1/2, -z+1/2'
'-x, -y, -z'
'x, -y-1/2, z-1/2'

loop_
_atom_site_label
_atom_site_type_symbol
_atom_site_fract_x
_atom_site_fract_y
_atom_site_fract_z
_atom_site_U_iso_or_equiv
_atom_site_adp_type
_atom_site_occupancy
_atom_site_symmetry_multiplicity
_atom_site_calc_flag
_atom_site_refinement_flags
_atom_site_disorder_assembly
_atom_site_disorder_group
Yb1 Yb 0.172331(16) 0.249259(17) 0.093520(9) 0.02488(9) Uani 1 1 d . . .
O1 O 0.2292(3) 0.1163(3) 0.05867(19) 0.0431(11) Uani 1 1 d . . .
O2 O 0.1159(3) 0.3835(3) 0.12615(18) 0.0397(10) Uani 1 1 d . . .
O3 O 0.5279(13) 1.0154(12) 0.1785(7) 0.115(5) Uiso 0.55 1 d PD A 1
O3' O 0.6563(16) 1.0132(15) 0.2365(9) 0.121(7) Uiso 0.45 1 d PD B 2
N1 N 0.3356(3) 0.2979(3) 0.11517(19) 0.0298(11) Uani 1 1 d . . .
N2 N 0.2649(4) 0.3272(4) 0.0301(2) 0.0377(12) Uani 1 1 d . . .
N3 N 0.4072(4) 0.4172(4) 0.0664(2) 0.0420(13) Uani 1 1 d D . .
H3 H 0.392(5) 0.456(3) 0.0353(16) 0.039(18) Uiso 1 1 d D . .
N4 N 0.2267(3) 0.2047(3) 0.18064(18) 0.0267(10) Uani 1 1 d . . .
N5 N 0.0623(4) 0.1792(3) 0.15169(19) 0.0303(11) Uani 1 1 d . . .
N6 N 0.1418(4) 0.0877(3) 0.2239(2) 0.0376(12) Uani 1 1 d D . .
H6 H 0.077(2) 0.056(4) 0.222(3) 0.038(17) Uiso 1 1 d D . .
N7 N 0.0344(3) 0.2464(3) 0.02274(18) 0.0290(10) Uani 1 1 d . . .
C1 C 0.3379(4) 0.3489(4) 0.0698(2) 0.0325(13) Uani 1 1 d . . .
C2 C 0.1420(4) 0.1559(4) 0.1870(2) 0.0293(12) Uani 1 1 d . . .
C3 C 0.4204(4) 0.2767(4) 0.1529(2) 0.0260(12) Uani 1 1 d . . .
C4 C 0.5201(5) 0.2817(4) 0.1400(3) 0.0387(15) Uani 1 1 d . . .
H4 H 0.5314 0.2918 0.1031 0.046 Uiso 1 1 calc R . .
C5 C 0.6049(5) 0.2721(4) 0.1808(3) 0.0425(16) Uani 1 1 d . . .
H5 H 0.6724 0.2735 0.1709 0.051 Uiso 1 1 calc R . .
C6 C 0.5906(4) 0.2613(4) 0.2326(3) 0.0357(14) Uani 1 1 d . . .
H6A H 0.6482 0.2602 0.2599 0.043 Uiso 1 1 calc R . .
C7 C 0.4876(4) 0.2509(4) 0.2486(2) 0.0277(11) Uani 1 1 d . . .
C8 C 0.4745(5) 0.2415(4) 0.3042(3) 0.0374(14) Uani 1 1 d . . .
H8 H 0.5317 0.2431 0.3318 0.045 Uiso 1 1 calc R . .
C9 C 0.3782(5) 0.2302(4) 0.3174(3) 0.0433(16) Uani 1 1 d . . .
H9 H 0.3678 0.2283 0.3548 0.052 Uiso 1 1 calc R . .
C10 C 0.2936(5) 0.2212(4) 0.2770(2) 0.0355(14) Uani 1 1 d . . .
H10 H 0.2274 0.2125 0.2878 0.043 Uiso 1 1 calc R . .
C11 C 0.3046(4) 0.2248(4) 0.2220(2) 0.0278(12) Uani 1 1 d . . .
C12 C 0.4015(4) 0.2509(3) 0.20691(19) 0.0189(10) Uani 1 1 d . . .
C13 C 0.2496(6) 0.3782(5) -0.0210(3) 0.053(2) Uani 1 1 d . . .
H13 H 0.3167 0.4045 -0.0276 0.064 Uiso 1 1 calc R . .
C14 C 0.1738(8) 0.4528(6) -0.0179(4) 0.082(3) Uani 1 1 d . . .
H14A H 0.1048 0.4279 -0.0184 0.124 Uiso 1 1 calc R . .
H14B H 0.1756 0.4926 -0.0492 0.124 Uiso 1 1 calc R . .
H14C H 0.1918 0.4863 0.0161 0.124 Uiso 1 1 calc R . .
C15 C 0.2142(7) 0.3168(7) -0.0672(3) 0.073(3) Uani 1 1 d . . .
H15A H 0.2621 0.2669 -0.0673 0.110 Uiso 1 1 calc R . .
H15B H 0.2114 0.3492 -0.1019 0.110 Uiso 1 1 calc R . .
H15C H 0.1458 0.2941 -0.0628 0.110 Uiso 1 1 calc R . .
C16 C 0.4385(5) 0.4768(4) 0.1130(3) 0.0449(16) Uani 1 1 d . . .
H16 H 0.4515 0.4404 0.1472 0.054 Uiso 1 1 calc R . .
C17 C 0.5378(6) 0.5216(6) 0.1024(4) 0.070(3) Uani 1 1 d . . .
H17A H 0.5909 0.4763 0.1005 0.105 Uiso 1 1 calc R . .
H17B H 0.5597 0.5632 0.1321 0.105 Uiso 1 1 calc R . .
H17C H 0.5268 0.5540 0.0676 0.105 Uiso 1 1 calc R . .
C18 C 0.3560(6) 0.5448(5) 0.1198(3) 0.0551(19) Uani 1 1 d . . .
H18A H 0.3476 0.5845 0.0880 0.083 Uiso 1 1 calc R . .
H18B H 0.3759 0.5798 0.1530 0.083 Uiso 1 1 calc R . .
H18C H 0.2912 0.5141 0.1229 0.083 Uiso 1 1 calc R . .
C19 C -0.0339(5) 0.1293(4) 0.1480(3) 0.0401(15) Uani 1 1 d . . .
H19 H -0.0423 0.1061 0.1853 0.048 Uiso 1 1 calc R . .
C20 C -0.0343(6) 0.0505(5) 0.1094(4) 0.061(2) Uani 1 1 d . . .
H20A H -0.0275 0.0718 0.0724 0.092 Uiso 1 1 calc R . .
H20B H -0.0989 0.0178 0.1090 0.092 Uiso 1 1 calc R . .
H20C H 0.0231 0.0110 0.1218 0.092 Uiso 1 1 calc R . .
C21 C -0.1219(5) 0.1926(5) 0.1305(3) 0.0487(18) Uani 1 1 d . . .
H21A H -0.1171 0.2443 0.1549 0.073 Uiso 1 1 calc R . .
H21B H -0.1872 0.1620 0.1324 0.073 Uiso 1 1 calc R . .
H21C H -0.1182 0.2123 0.0929 0.073 Uiso 1 1 calc R . .
C22 C 0.2305(5) 0.0268(4) 0.2358(3) 0.0426(16) Uani 1 1 d . . .
H22 H 0.2947 0.0630 0.2416 0.051 Uiso 1 1 calc R . .
C23 C 0.2377(6) -0.0364(5) 0.1899(3) 0.061(2) Uani 1 1 d . . .
H23A H 0.1750 -0.0723 0.1839 0.091 Uiso 1 1 calc R . .
H23B H 0.2969 -0.0757 0.1990 0.091 Uiso 1 1 calc R . .
H23C H 0.2459 -0.0030 0.1566 0.091 Uiso 1 1 calc R . .
C24 C 0.2176(7) -0.0221(6) 0.2887(3) 0.066(2) Uani 1 1 d . . .
H24A H 0.2180 0.0210 0.3186 0.100 Uiso 1 1 calc R . .
H24B H 0.2742 -0.0643 0.2972 0.100 Uiso 1 1 calc R . .
H24C H 0.1524 -0.0545 0.2843 0.100 Uiso 1 1 calc R . .
C25 C -0.0329(5) 0.2432(4) -0.0127(2) 0.0333(13) Uani 1 1 d . . .
C26 C -0.1127(5) 0.2410(4) -0.0550(3) 0.0391(15) Uani 1 1 d . . .
C27 C -0.0867(4) 0.2317(4) -0.1111(2) 0.0333(14) Uani 1 1 d . . .
C28 C 0.0029(5) 0.1897(4) -0.1225(3) 0.0429(16) Uani 1 1 d . . .
H28 H 0.0454 0.1614 -0.0936 0.051 Uiso 1 1 calc R . .
C29 C 0.0313(5) 0.1879(5) -0.1744(3) 0.0501(18) Uani 1 1 d . . .
H29 H 0.0940 0.1604 -0.1804 0.060 Uiso 1 1 calc R . .
C30 C -0.0302(6) 0.2256(5) -0.2176(3) 0.0490(18) Uani 1 1 d . . .
H30 H -0.0104 0.2242 -0.2534 0.059 Uiso 1 1 calc R . .
C31 C -0.1206(5) 0.2652(4) -0.2082(3) 0.0404(15) Uani 1 1 d . . .
H31 H -0.1641 0.2905 -0.2379 0.048 Uiso 1 1 calc R . .
C32 C -0.1489(5) 0.2685(4) -0.1557(3) 0.0379(15) Uani 1 1 d . . .
H32 H -0.2117 0.2962 -0.1500 0.046 Uiso 1 1 calc R . .
C33 C -0.2161(4) 0.2516(4) -0.0414(3) 0.0366(14) Uani 1 1 d . . .
C34 C -0.3017(5) 0.2107(5) -0.0707(3) 0.0457(16) Uani 1 1 d . . .
H34 H -0.2924 0.1761 -0.1020 0.055 Uiso 1 1 calc R . .
C35 C -0.3986(6) 0.2189(6) -0.0557(3) 0.058(2) Uani 1 1 d . . .
H35 H -0.4546 0.1906 -0.0770 0.069 Uiso 1 1 calc R . .
C36 C -0.4162(6) 0.2676(6) -0.0100(3) 0.064(2) Uani 1 1 d . . .
H36 H -0.4829 0.2722 0.0007 0.077 Uiso 1 1 calc R . .
C37 C -0.3330(6) 0.3094(6) 0.0195(3) 0.059(2) Uani 1 1 d . . .
H37 H -0.3435 0.3442 0.0505 0.071 Uiso 1 1 calc R . .
C38 C -0.2357(5) 0.3018(5) 0.0050(3) 0.0440(16) Uani 1 1 d . . .
H38 H -0.1804 0.3307 0.0265 0.053 Uiso 1 1 calc R . .
C39 C 0.3384(7) 0.1027(7) 0.0603(5) 0.094(3) Uani 1 1 d D . .
H39A H 0.3689 0.0889 0.0981 0.113 Uiso 1 1 calc R . .
H39B H 0.3711 0.1574 0.0483 0.113 Uiso 1 1 calc R . .
C40 C 0.3554(7) 0.0291(7) 0.0242(5) 0.094(3) Uani 1 1 d D . .
H40A H 0.3798 -0.0240 0.0458 0.113 Uiso 1 1 calc R . .
H40B H 0.4071 0.0454 0.0000 0.113 Uiso 1 1 calc R . .
C41 C 0.2544(7) 0.0109(8) -0.0086(5) 0.098(3) Uani 1 1 d D . .
H41A H 0.2521 0.0364 -0.0457 0.117 Uiso 1 1 calc R . .
H41B H 0.2417 -0.0540 -0.0117 0.117 Uiso 1 1 calc R . .
C42 C 0.1789(7) 0.0537(8) 0.0216(5) 0.098(3) Uani 1 1 d D . .
H42A H 0.1266 0.0842 -0.0042 0.117 Uiso 1 1 calc R . .
H42B H 0.1440 0.0084 0.0418 0.117 Uiso 1 1 calc R . .
C43 C 0.0237(7) 0.4325(6) 0.1077(4) 0.069(2) Uani 1 1 d . . .
H43A H -0.0374 0.3996 0.1164 0.083 Uiso 1 1 calc R . .
H43B H 0.0176 0.4422 0.0677 0.083 Uiso 1 1 calc R . .
C44 C 0.0326(8) 0.5166(6) 0.1363(4) 0.077(3) Uani 1 1 d . . .
H44A H -0.0358 0.5402 0.1416 0.092 Uiso 1 1 calc R . .
H44B H 0.0686 0.5611 0.1160 0.092 Uiso 1 1 calc R . .
C45 C 0.0942(7) 0.4949(6) 0.1907(4) 0.071(3) Uani 1 1 d . . .
H45A H 0.1460 0.5417 0.2010 0.085 Uiso 1 1 calc R . .
H45B H 0.0489 0.4903 0.2198 0.085 Uiso 1 1 calc R . .
C46 C 0.1450(6) 0.4079(5) 0.1828(3) 0.0462(17) Uani 1 1 d . . .
H46A H 0.2203 0.4138 0.1907 0.055 Uiso 1 1 calc R . .
H46B H 0.1216 0.3622 0.2074 0.055 Uiso 1 1 calc R . .
C47 C 0.5825(17) 1.024(2) 0.1311(10) 0.125(11) Uiso 0.55 1 d PD A 1
H47A H 0.5425 0.9929 0.1000 0.150 Uiso 0.55 1 calc PR A 1
H47B H 0.5855 1.0875 0.1215 0.150 Uiso 0.55 1 calc PR A 1
C47' C 0.5433(18) 1.001(2) 0.2221(11) 0.114(9) Uiso 0.45 1 d PD B 2
H47C H 0.5090 1.0568 0.2315 0.137 Uiso 0.45 1 calc PR B 2
H47D H 0.5207 0.9534 0.2455 0.137 Uiso 0.45 1 calc PR B 2
C48 C 0.6849(17) 0.9888(18) 0.1373(9) 0.117(8) Uiso 0.55 1 d PD A 1
H48A H 0.6874 0.9303 0.1190 0.140 Uiso 0.55 1 calc PR A 1
H48B H 0.7325 1.0303 0.1219 0.140 Uiso 0.55 1 calc PR A 1
C48' C 0.504(2) 0.978(2) 0.1611(10) 0.102(9) Uiso 0.45 1 d PD B 2
H48C H 0.4751 0.9169 0.1575 0.123 Uiso 0.45 1 calc PR B 2
H48D H 0.4525 1.0211 0.1447 0.123 Uiso 0.45 1 calc PR B 2
C49 C 0.7095(17) 0.981(2) 0.1946(8) 0.106(8) Uiso 0.55 1 d PD A 1
H49A H 0.7581 1.0282 0.2082 0.127 Uiso 0.55 1 calc PR A 1
H49B H 0.7432 0.9225 0.2033 0.127 Uiso 0.55 1 calc PR A 1
C49' C 0.602(2) 0.985(3) 0.1364(13) 0.125(12) Uiso 0.45 1 d PD B 2
H49C H 0.5963 1.0306 0.1073 0.149 Uiso 0.45 1 calc PR B 2
H49D H 0.6187 0.9270 0.1200 0.149 Uiso 0.45 1 calc PR B 2
C50 C 0.6154(15) 0.9872(15) 0.2222(8) 0.087(6) Uiso 0.55 1 d PD A 1
H50A H 0.6250 1.0319 0.2520 0.104 Uiso 0.55 1 calc PR A 1
H50B H 0.5998 0.9290 0.2382 0.104 Uiso 0.55 1 calc PR A 1
C50' C 0.686(3) 1.010(3) 0.1815(11) 0.143(15) Uiso 0.45 1 d PD B 2
H50C H 0.7429 0.9664 0.1814 0.171 Uiso 0.45 1 calc PR B 2
H50D H 0.7134 1.0689 0.1728 0.171 Uiso 0.45 1 calc PR B 2

loop_
_atom_site_aniso_label
_atom_site_aniso_U_11
_atom_site_aniso_U_22
_atom_site_aniso_U_33
_atom_site_aniso_U_23
_atom_site_aniso_U_13
_atom_site_aniso_U_12
Yb1 0.01932(13) 0.03274(14) 0.02153(13) 0.00024(11) -0.00169(8) -0.00204(10)
O1 0.035(2) 0.047(3) 0.046(3) -0.014(2) -0.001(2) 0.002(2)
O2 0.041(3) 0.038(2) 0.038(2) -0.003(2) -0.002(2) 0.0052(19)
N1 0.025(2) 0.039(3) 0.025(2) 0.006(2) 0.0005(19) -0.004(2)
N2 0.036(3) 0.052(3) 0.024(3) 0.007(2) 0.001(2) -0.008(2)
N3 0.040(3) 0.049(3) 0.036(3) 0.006(3) 0.002(2) -0.018(3)
N4 0.022(2) 0.031(2) 0.027(2) 0.004(2) 0.0004(19) -0.0067(19)
N5 0.024(2) 0.037(3) 0.030(3) 0.002(2) 0.001(2) -0.004(2)
N6 0.029(3) 0.036(3) 0.046(3) 0.015(2) -0.002(2) -0.004(2)
N7 0.017(2) 0.047(3) 0.020(2) -0.003(2) -0.0121(18) 0.000(2)
C1 0.026(3) 0.044(3) 0.026(3) 0.001(3) 0.002(2) -0.005(3)
C2 0.028(3) 0.031(3) 0.029(3) -0.001(2) 0.003(2) -0.001(2)
C3 0.031(3) 0.028(3) 0.020(3) 0.000(2) 0.006(2) -0.009(2)
C4 0.026(3) 0.051(4) 0.039(4) 0.002(3) 0.004(3) -0.004(3)
C5 0.020(3) 0.046(4) 0.060(5) -0.002(3) 0.001(3) 0.000(3)
C6 0.016(3) 0.048(4) 0.041(4) 0.005(3) -0.002(2) -0.002(2)
C7 0.029(3) 0.023(3) 0.033(3) -0.001(3) 0.013(2) 0.000(2)
C8 0.034(3) 0.042(4) 0.033(3) 0.002(3) -0.010(3) -0.001(3)
C9 0.054(4) 0.047(4) 0.027(3) 0.000(3) -0.004(3) -0.001(3)
C10 0.038(3) 0.038(3) 0.030(3) 0.003(3) 0.000(3) 0.001(3)
C11 0.022(3) 0.029(3) 0.031(3) 0.004(2) -0.002(2) -0.002(2)
C12 0.025(3) 0.019(2) 0.015(2) -0.002(2) 0.0127(19) 0.002(2)
C13 0.046(4) 0.076(5) 0.036(4) 0.022(4) -0.003(3) -0.019(4)
C14 0.119(8) 0.066(6) 0.054(5) 0.013(4) -0.025(5) 0.013(6)
C15 0.093(7) 0.099(7) 0.029(4) 0.006(4) 0.013(4) -0.011(6)
C16 0.042(4) 0.039(4) 0.052(4) 0.004(3) -0.005(3) -0.010(3)
C17 0.045(5) 0.059(5) 0.105(7) -0.015(5) 0.010(5) -0.018(4)
C18 0.055(5) 0.057(5) 0.055(5) 0.000(4) 0.011(4) -0.001(4)
C19 0.027(3) 0.051(4) 0.041(4) 0.014(3) 0.001(3) -0.010(3)
C20 0.046(4) 0.053(5) 0.080(6) -0.008(4) -0.006(4) -0.013(4)
C21 0.026(3) 0.067(5) 0.053(4) 0.011(4) 0.003(3) -0.002(3)
C22 0.037(4) 0.033(3) 0.055(4) 0.009(3) -0.008(3) -0.004(3)
C23 0.062(5) 0.047(4) 0.071(6) 0.006(4) 0.001(4) 0.010(4)
C24 0.081(6) 0.059(5) 0.055(5) 0.020(4) -0.006(4) 0.016(4)
C25 0.035(3) 0.032(3) 0.032(3) 0.001(3) 0.000(3) 0.000(3)
C26 0.032(3) 0.041(4) 0.039(3) -0.003(3) -0.017(3) 0.001(3)
C27 0.027(3) 0.044(4) 0.028(3) -0.004(3) -0.004(2) -0.005(2)
C28 0.041(4) 0.046(4) 0.041(4) -0.001(3) 0.001(3) 0.001(3)
C29 0.041(4) 0.061(5) 0.050(4) -0.009(4) 0.016(3) 0.005(3)
C30 0.053(4) 0.064(5) 0.032(4) -0.002(3) 0.012(3) -0.006(4)
C31 0.045(4) 0.046(4) 0.028(3) 0.000(3) -0.003(3) -0.002(3)
C32 0.031(3) 0.049(4) 0.033(3) 0.002(3) 0.001(3) -0.001(3)
C33 0.025(3) 0.040(3) 0.042(4) 0.005(3) -0.005(3) 0.002(3)
C34 0.037(4) 0.066(4) 0.033(4) -0.001(3) -0.002(3) -0.001(3)
C35 0.037(4) 0.089(6) 0.046(4) 0.008(4) -0.002(3) -0.011(4)
C36 0.044(4) 0.105(7) 0.047(5) 0.012(4) 0.014(4) 0.002(4)
C37 0.053(5) 0.081(6) 0.045(4) -0.002(4) 0.012(4) 0.006(4)
C38 0.047(4) 0.053(4) 0.031(3) 0.004(3) 0.002(3) 0.003(3)
C39 0.043(3) 0.116(6) 0.120(6) -0.059(5) -0.004(4) 0.016(4)
C40 0.043(3) 0.116(6) 0.120(6) -0.059(5) -0.004(4) 0.016(4)
C41 0.061(4) 0.120(6) 0.107(6) -0.073(5) -0.008(4) 0.010(4)
C42 0.061(4) 0.120(6) 0.107(6) -0.073(5) -0.008(4) 0.010(4)
C43 0.059(5) 0.067(5) 0.077(6) -0.006(5) -0.013(4) 0.023(4)
C44 0.083(7) 0.061(5) 0.081(7) -0.016(5) -0.014(5) 0.029(5)
C45 0.083(6) 0.060(5) 0.066(6) -0.024(4) -0.001(5) 0.029(5)
C46 0.055(4) 0.048(4) 0.036(4) -0.007(3) 0.005(3) 0.003(3)

loop_
_atom_type_symbol
_atom_type_description
_atom_type_scat_dispersion_real
_atom_type_scat_dispersion_imag
_atom_type_scat_source
C C 0.0033 0.0016 'International Tables Vol C Tables 4.2.6.8 and 6.1.1.4'
H H 0.0000 0.0000 'International Tables Vol C Tables 4.2.6.8 and 6.1.1.4'
O O 0.0106 0.0060 'International Tables Vol C Tables 4.2.6.8 and 6.1.1.4'
Yb Yb -0.3850 5.5486 'International Tables Vol C Tables 4.2.6.8 and 6.1.1.4'
N N 0.0061 0.0033 'International Tables Vol C Tables 4.2.6.8 and 6.1.1.4'

loop_
_geom_angle_atom_site_label_1
_geom_angle_atom_site_label_2
_geom_angle_atom_site_label_3
_geom_angle
N1 Yb1 N4 72.22(16)
N1 Yb1 O2 88.43(17)
N4 Yb1 O2 90.29(16)
N1 Yb1 O1 91.43(16)
N4 Yb1 O1 91.01(16)
O2 Yb1 O1 178.57(16)
N1 Yb1 N7 143.11(16)
N4 Yb1 N7 144.66(16)
O2 Yb1 N7 91.28(16)
O1 Yb1 N7 87.98(16)
N1 Yb1 N2 56.97(16)
N4 Yb1 N2 129.13(16)
O2 Yb1 N2 90.65(17)
O1 Yb1 N2 88.08(17)
N7 Yb1 N2 86.15(17)
N1 Yb1 N5 128.55(16)
N4 Yb1 N5 56.72(15)
O2 Yb1 N5 86.10(16)
O1 Yb1 N5 95.10(16)
N7 Yb1 N5 88.18(16)
N2 Yb1 N5 173.40(17)
N1 Yb1 C1 29.26(16)
N4 Yb1 C1 101.18(16)
O2 Yb1 C1 84.07(17)
O1 Yb1 C1 95.11(17)
N7 Yb1 C1 114.09(17)
N2 Yb1 C1 28.65(16)
N5 Yb1 C1 155.77(17)
N1 Yb1 C2 101.36(16)
N4 Yb1 C2 29.26(16)
O2 Yb1 C2 93.83(16)
O1 Yb1 C2 87.59(17)
N7 Yb1 C2 115.46(17)
N2 Yb1 C2 157.77(17)
N5 Yb1 C2 28.58(16)
C1 Yb1 C2 130.43(17)
C42 O1 C39 107.9(6)
C42 O1 Yb1 131.3(5)
C39 O1 Yb1 118.2(4)
C43 O2 C46 106.6(5)
C43 O2 Yb1 128.7(4)
C46 O2 Yb1 119.7(4)
C47 O3 C50 100.7(16)
C50' O3' C47' 99(2)
C1 N1 C3 125.4(5)
C1 N1 Yb1 96.0(3)
C3 N1 Yb1 137.5(4)
C1 N2 C13 121.1(5)
C1 N2 Yb1 91.1(3)
C13 N2 Yb1 141.9(4)
C1 N3 C16 121.7(5)
C1 N3 H3 115(4)
C16 N3 H3 105(4)
C2 N4 C11 125.1(5)
C2 N4 Yb1 95.7(3)
C11 N4 Yb1 138.3(4)
C2 N5 C19 120.9(5)
C2 N5 Yb1 91.2(3)
C19 N5 Yb1 140.1(4)
C2 N6 C22 121.8(5)
C2 N6 H6 114(4)
C22 N6 H6 112(4)
C25 N7 Yb1 178.4(5)
N2 C1 N1 112.4(5)
N2 C1 N3 124.1(5)
N1 C1 N3 123.5(5)
N2 C1 Yb1 60.3(3)
N1 C1 Yb1 54.7(3)
N3 C1 Yb1 163.3(5)
N5 C2 N4 112.1(5)
N5 C2 N6 124.6(5)
N4 C2 N6 123.3(5)
N5 C2 Yb1 60.2(3)
N4 C2 Yb1 55.0(3)
N6 C2 Yb1 160.7(4)
C4 C3 N1 122.2(5)
C4 C3 C12 120.3(5)
N1 C3 C12 117.6(5)
C3 C4 C5 121.0(6)
C3 C4 H4 119.5
C5 C4 H4 119.5
C6 C5 C4 120.4(6)
C6 C5 H5 119.8
C4 C5 H5 119.8
C5 C6 C7 121.2(5)
C5 C6 H6A 119.4
C7 C6 H6A 119.4
C8 C7 C12 121.1(5)
C8 C7 C6 120.0(5)
C12 C7 C6 118.9(5)
C9 C8 C7 118.3(6)
C9 C8 H8 120.8
C7 C8 H8 120.8
C8 C9 C10 121.7(6)
C8 C9 H9 119.2
C10 C9 H9 119.2
C11 C10 C9 121.3(6)
C11 C10 H10 119.3
C9 C10 H10 119.3
C10 C11 N4 123.7(5)
C10 C11 C12 118.2(5)
N4 C11 C12 118.1(5)
C11 C12 C7 117.8(4)
C11 C12 C3 125.3(5)
C7 C12 C3 116.9(4)
N2 C13 C15 109.2(6)
N2 C13 C14 111.5(7)
C15 C13 C14 110.6(7)
N2 C13 H13 108.5
C15 C13 H13 108.5
C14 C13 H13 108.5
C13 C14 H14A 109.5
C13 C14 H14B 109.5
H14A C14 H14B 109.5
C13 C14 H14C 109.5
H14A C14 H14C 109.5
H14B C14 H14C 109.5
C13 C15 H15A 109.5
C13 C15 H15B 109.5
H15A C15 H15B 109.5
C13 C15 H15C 109.5
H15A C15 H15C 109.5
H15B C15 H15C 109.5
N3 C16 C18 111.2(6)
N3 C16 C17 107.3(6)
C18 C16 C17 111.3(6)
N3 C16 H16 109.0
C18 C16 H16 109.0
C17 C16 H16 109.0
C16 C17 H17A 109.5
C16 C17 H17B 109.5
H17A C17 H17B 109.5
C16 C17 H17C 109.5
H17A C17 H17C 109.5
H17B C17 H17C 109.5
C16 C18 H18A 109.5
C16 C18 H18B 109.5
H18A C18 H18B 109.5
C16 C18 H18C 109.5
H18A C18 H18C 109.5
H18B C18 H18C 109.5
N5 C19 C20 112.0(6)
N5 C19 C21 108.6(5)
C20 C19 C21 111.5(6)
N5 C19 H19 108.2
C20 C19 H19 108.2
C21 C19 H19 108.2
C19 C20 H20A 109.5
C19 C20 H20B 109.5
H20A C20 H20B 109.5
C19 C20 H20C 109.5
H20A C20 H20C 109.5
H20B C20 H20C 109.5
C19 C21 H21A 109.5
C19 C21 H21B 109.5
H21A C21 H21B 109.5
C19 C21 H21C 109.5
H21A C21 H21C 109.5
H21B C21 H21C 109.5
N6 C22 C23 111.4(6)
N6 C22 C24 107.4(6)
C23 C22 C24 111.5(6)
N6 C22 H22 108.8
C23 C22 H22 108.8
C24 C22 H22 108.8
C22 C23 H23A 109.5
C22 C23 H23B 109.5
H23A C23 H23B 109.5
C22 C23 H23C 109.5
H23A C23 H23C 109.5
H23B C23 H23C 109.5
C22 C24 H24A 109.5
C22 C24 H24B 109.5
H24A C24 H24B 109.5
C22 C24 H24C 109.5
H24A C24 H24C 109.5
H24B C24 H24C 109.5
N7 C25 C26 178.9(7)
C25 C26 C33 117.9(6)
C25 C26 C27 117.9(6)
C33 C26 C27 124.2(5)
C28 C27 C32 116.5(6)
C28 C27 C26 122.2(6)
C32 C27 C26 121.2(6)
C29 C28 C27 121.9(6)
C29 C28 H28 119.0
C27 C28 H28 119.0
C28 C29 C30 120.7(7)
C28 C29 H29 119.7
C30 C29 H29 119.7
C31 C30 C29 119.0(6)
C31 C30 H30 120.5
C29 C30 H30 120.5
C30 C31 C32 120.6(6)
C30 C31 H31 119.7
C32 C31 H31 119.7
C31 C32 C27 121.2(6)
C31 C32 H32 119.4
C27 C32 H32 119.4
C34 C33 C38 115.7(6)
C34 C33 C26 123.3(6)
C38 C33 C26 120.9(6)
C35 C34 C33 122.3(7)
C35 C34 H34 118.9
C33 C34 H34 118.9
C34 C35 C36 121.2(7)
C34 C35 H35 119.4
C36 C35 H35 119.4
C35 C36 C37 117.7(7)
C35 C36 H36 121.1
C37 C36 H36 121.1
C38 C37 C36 121.7(8)
C38 C37 H37 119.2
C36 C37 H37 119.2
C37 C38 C33 121.4(7)
C37 C38 H38 119.3
C33 C38 H38 119.3
O1 C39 C40 108.5(7)
O1 C39 H39A 110.0
C40 C39 H39A 110.0
O1 C39 H39B 110.0
C40 C39 H39B 110.0
H39A C39 H39B 108.4
C39 C40 C41 106.1(7)
C39 C40 H40A 110.5
C41 C40 H40A 110.5
C39 C40 H40B 110.5
C41 C40 H40B 110.5
H40A C40 H40B 108.7
C42 C41 C40 105.0(7)
C42 C41 H41A 110.7
C40 C41 H41A 110.7
C42 C41 H41B 110.7
C40 C41 H41B 110.7
H41A C41 H41B 108.8
O1 C42 C41 109.1(7)
O1 C42 H42A 109.9
C41 C42 H42A 109.9
O1 C42 H42B 109.9
C41 C42 H42B 109.9
H42A C42 H42B 108.3
O2 C43 C44 106.2(7)
O2 C43 H43A 110.5
C44 C43 H43A 110.5
O2 C43 H43B 110.5
C44 C43 H43B 110.5
H43A C43 H43B 108.7
C43 C44 C45 104.2(7)
C43 C44 H44A 110.9
C45 C44 H44A 110.9
C43 C44 H44B 110.9
C45 C44 H44B 110.9
H44A C44 H44B 108.9
C46 C45 C44 105.9(6)
C46 C45 H45A 110.6
C44 C45 H45A 110.6
C46 C45 H45B 110.6
C44 C45 H45B 110.6
H45A C45 H45B 108.7
O2 C46 C45 106.2(6)
O2 C46 H46A 110.5
C45 C46 H46A 110.5
O2 C46 H46B 110.5
C45 C46 H46B 110.5
H46A C46 H46B 108.7
C48 C47 O3 116(2)
C48 C47 H47A 108.3
O3 C47 H47A 108.3
C48 C47 H47B 108.3
O3 C47 H47B 108.3
H47A C47 H47B 107.4
O3' C47' C48' 117(2)
O3' C47' H47C 108.0
C48' C47' H47C 108.0
O3' C47' H47D 108.0
C48' C47' H47D 108.0
H47C C47' H47D 107.3
C49 C48 C47 104(2)
C49 C48 H48A 111.1
C47 C48 H48A 111.1
C49 C48 H48B 111.1
C47 C48 H48B 111.1
H48A C48 H48B 109.0
C49' C48' C47' 100(2)
C49' C48' H48C 111.7
C47' C48' H48C 111.7
C49' C48' H48D 111.7
C47' C48' H48D 111.7
H48C C48' H48D 109.5
C48 C49 C50 111(2)
C48 C49 H49A 109.5
C50 C49 H49A 109.5
C48 C49 H49B 109.5
C50 C49 H49B 109.5
H49A C49 H49B 108.1
C48' C49' C50' 108(3)
C48' C49' H49C 110.2
C50' C49' H49C 110.2
C48' C49' H49D 110.2
C50' C49' H49D 110.2
H49C C49' H49D 108.5
C49 C50 O3 106.9(17)
C49 C50 H50A 110.3
O3 C50 H50A 110.3
C49 C50 H50B 110.3
O3 C50 H50B 110.3
H50A C50 H50B 108.6
O3' C50' C49' 116(3)
O3' C50' H50C 108.3
C49' C50' H50C 108.3
O3' C50' H50D 108.3
C49' C50' H50D 108.3
H50C C50' H50D 107.4

loop_
_geom_bond_atom_site_label_1
_geom_bond_atom_site_label_2
_geom_bond_distance
Yb1 N1 2.268(5)
Yb1 N4 2.278(4)
Yb1 O2 2.325(4)
Yb1 O1 2.334(4)
Yb1 N7 2.356(4)
Yb1 N2 2.400(5)
Yb1 N5 2.401(5)
Yb1 C1 2.763(6)
Yb1 C2 2.767(6)
O1 C42 1.417(9)
O1 C39 1.445(9)
O2 C43 1.444(8)
O2 C46 1.448(8)
O3 C47 1.448(17)
O3 C50 1.536(17)
O3' C50' 1.459(18)
O3' C47' 1.496(18)
N1 C1 1.358(7)
N1 C3 1.398(7)
N2 C1 1.325(7)
N2 C13 1.466(8)
N3 C1 1.383(8)
N3 C16 1.475(9)
N3 H3 0.969(10)
N4 C2 1.359(7)
N4 C11 1.386(7)
N5 C2 1.324(7)
N5 C19 1.465(7)
N6 C2 1.371(7)
N6 C22 1.483(8)
N6 H6 0.966(10)
N7 C25 1.165(7)
C3 C4 1.389(8)
C3 C12 1.436(7)
C4 C5 1.414(9)
C4 H4 0.9500
C5 C6 1.323(9)
C5 H5 0.9500
C6 C7 1.465(8)
C6 H6A 0.9500
C7 C8 1.410(9)
C7 C12 1.432(8)
C8 C9 1.356(10)
C8 H8 0.9500
C9 C10 1.404(9)
C9 H9 0.9500
C10 C11 1.382(8)
C10 H10 0.9500
C11 C12 1.425(7)
C13 C15 1.495(11)
C13 C14 1.507(12)
C13 H13 1.0000
C14 H14A 0.9800
C14 H14B 0.9800
C14 H14C 0.9800
C15 H15A 0.9800
C15 H15B 0.9800
C15 H15C 0.9800
C16 C18 1.515(10)
C16 C17 1.520(10)
C16 H16 1.0000
C17 H17A 0.9800
C17 H17B 0.9800
C17 H17C 0.9800
C18 H18A 0.9800
C18 H18B 0.9800
C18 H18C 0.9800
C19 C20 1.518(10)
C19 C21 1.518(9)
C19 H19 1.0000
C20 H20A 0.9800
C20 H20B 0.9800
C20 H20C 0.9800
C21 H21A 0.9800
C21 H21B 0.9800
C21 H21C 0.9800
C22 C23 1.490(10)
C22 C24 1.524(10)
C22 H22 1.0000
C23 H23A 0.9800
C23 H23B 0.9800
C23 H23C 0.9800
C24 H24A 0.9800
C24 H24B 0.9800
C24 H24C 0.9800
C25 C26 1.386(8)
C26 C33 1.450(9)
C26 C27 1.470(9)
C27 C28 1.395(9)
C27 C32 1.401(8)
C28 C29 1.375(9)
C28 H28 0.9500
C29 C30 1.378(10)
C29 H29 0.9500
C30 C31 1.374(10)
C30 H30 0.9500
C31 C32 1.391(9)
C31 H31 0.9500
C32 H32 0.9500
C33 C34 1.402(9)
C33 C38 1.418(9)
C34 C35 1.376(10)
C34 H34 0.9500
C35 C36 1.385(12)
C35 H35 0.9500
C36 C37 1.387(11)
C36 H36 0.9500
C37 C38 1.375(10)
C37 H37 0.9500
C38 H38 0.9500
C39 C40 1.453(11)
C39 H39A 0.9900
C39 H39B 0.9900
C40 C41 1.492(12)
C40 H40A 0.9900
C40 H40B 0.9900
C41 C42 1.460(11)
C41 H41A 0.9900
C41 H41B 0.9900
C42 H42A 0.9900
C42 H42B 0.9900
C43 C44 1.445(11)
C43 H43A 0.9900
C43 H43B 0.9900
C44 C45 1.512(12)
C44 H44A 0.9900
C44 H44B 0.9900
C45 C46 1.491(10)
C45 H45A 0.9900
C45 H45B 0.9900
C46 H46A 0.9900
C46 H46B 0.9900
C47 C48 1.435(18)
C47 H47A 0.9900
C47 H47B 0.9900
C47' C48' 1.566(18)
C47' H47C 0.9900
C47' H47D 0.9900
C48 C49 1.414(18)
C48 H48A 0.9900
C48 H48B 0.9900
C48' C49' 1.500(18)
C48' H48C 0.9900
C48' H48D 0.9900
C49 C50 1.488(17)
C49 H49A 0.9900
C49 H49B 0.9900
C49' C50' 1.514(19)
C49' H49C 0.9900
C49' H49D 0.9900
C50 H50A 0.9900
C50 H50B 0.9900
C50' H50C 0.9900
C50' H50D 0.9900

loop_
_geom_torsion_atom_site_label_1
_geom_torsion_atom_site_label_2
_geom_torsion_atom_site_label_3
_geom_torsion_atom_site_label_4
_geom_torsion
N1 Yb1 O1 C42 -159.1(8)
N4 Yb1 O1 C42 128.6(8)
O2 Yb1 O1 C42 -75(6)
N7 Yb1 O1 C42 -16.0(8)
N2 Yb1 O1 C42 -102.3(8)
N5 Yb1 O1 C42 71.9(8)
C1 Yb1 O1 C42 -130.1(8)
C2 Yb1 O1 C42 99.6(8)
N1 Yb1 O1 C39 0.2(7)
N4 Yb1 O1 C39 -72.0(7)
O2 Yb1 O1 C39 84(6)
N7 Yb1 O1 C39 143.3(7)
N2 Yb1 O1 C39 57.1(7)
N5 Yb1 O1 C39 -128.7(7)
C1 Yb1 O1 C39 29.3(7)
C2 Yb1 O1 C39 -101.1(7)
N1 Yb1 O2 C43 147.9(6)
N4 Yb1 O2 C43 -139.9(6)
O1 Yb1 O2 C43 64(6)
N7 Yb1 O2 C43 4.8(6)
N2 Yb1 O2 C43 90.9(6)
N5 Yb1 O2 C43 -83.3(6)
C1 Yb1 O2 C43 118.9(6)
C2 Yb1 O2 C43 -110.9(6)
N1 Yb1 O2 C46 -60.8(5)
N4 Yb1 O2 C46 11.5(5)
O1 Yb1 O2 C46 -145(6)
N7 Yb1 O2 C46 156.1(5)
N2 Yb1 O2 C46 -117.7(5)
N5 Yb1 O2 C46 68.1(5)
C1 Yb1 O2 C46 -89.8(5)
C2 Yb1 O2 C46 40.5(5)
N4 Yb1 N1 C1 -171.5(4)
O2 Yb1 N1 C1 -80.7(4)
O1 Yb1 N1 C1 97.9(4)
N7 Yb1 N1 C1 9.4(5)
N2 Yb1 N1 C1 11.1(3)
N5 Yb1 N1 C1 -164.4(3)
C2 Yb1 N1 C1 -174.3(4)
N4 Yb1 N1 C3 20.9(5)
O2 Yb1 N1 C3 111.7(6)
O1 Yb1 N1 C3 -69.7(6)
N7 Yb1 N1 C3 -158.3(5)
N2 Yb1 N1 C3 -156.5(6)
N5 Yb1 N1 C3 28.0(6)
C1 Yb1 N1 C3 -167.6(8)
C2 Yb1 N1 C3 18.1(6)
N1 Yb1 N2 C1 -11.4(4)
N4 Yb1 N2 C1 -14.6(5)
O2 Yb1 N2 C1 76.3(4)
O1 Yb1 N2 C1 -104.3(4)
N7 Yb1 N2 C1 167.6(4)
N5 Yb1 N2 C1 136.7(14)
C2 Yb1 N2 C1 -25.5(7)
N1 Yb1 N2 C13 -160.6(8)
N4 Yb1 N2 C13 -163.8(7)
O2 Yb1 N2 C13 -72.9(8)
O1 Yb1 N2 C13 106.4(8)
N7 Yb1 N2 C13 18.3(8)
N5 Yb1 N2 C13 -13(2)
C1 Yb1 N2 C13 -149.3(10)
C2 Yb1 N2 C13 -174.7(6)
N1 Yb1 N4 C2 -174.4(4)
O2 Yb1 N4 C2 97.3(3)
O1 Yb1 N4 C2 -83.2(3)
N7 Yb1 N4 C2 4.7(5)
N2 Yb1 N4 C2 -171.6(3)
N5 Yb1 N4 C2 12.2(3)
C1 Yb1 N4 C2 -178.7(3)
N1 Yb1 N4 C11 16.5(5)
O2 Yb1 N4 C11 -71.7(6)
O1 Yb1 N4 C11 107.7(6)
N7 Yb1 N4 C11 -164.4(5)
N2 Yb1 N4 C11 19.4(7)
N5 Yb1 N4 C11 -156.9(6)
C1 Yb1 N4 C11 12.3(6)
C2 Yb1 N4 C11 -169.0(8)
N1 Yb1 N5 C2 -20.5(4)
N4 Yb1 N5 C2 -12.5(3)
O2 Yb1 N5 C2 -105.4(3)
O1 Yb1 N5 C2 75.4(3)
N7 Yb1 N5 C2 163.2(3)
N2 Yb1 N5 C2 -166.0(14)
C1 Yb1 N5 C2 -39.2(6)
N1 Yb1 N5 C19 -166.2(6)
N4 Yb1 N5 C19 -158.1(7)
O2 Yb1 N5 C19 109.0(6)
O1 Yb1 N5 C19 -70.2(6)
N7 Yb1 N5 C19 17.6(6)
N2 Yb1 N5 C19 48.3(18)
C1 Yb1 N5 C19 175.2(6)
C2 Yb1 N5 C19 -145.7(8)
N1 Yb1 N7 C25 91(18)
N4 Yb1 N7 C25 -88(18)
O2 Yb1 N7 C25 180(100)
O1 Yb1 N7 C25 1(18)
N2 Yb1 N7 C25 89(18)
N5 Yb1 N7 C25 -94(18)
C1 Yb1 N7 C25 96(18)
C2 Yb1 N7 C25 -85(18)
C13 N2 C1 N1 175.7(6)
Yb1 N2 C1 N1 17.4(5)
C13 N2 C1 N3 -2.7(10)
Yb1 N2 C1 N3 -161.0(6)
C13 N2 C1 Yb1 158.4(7)
C3 N1 C1 N2 151.3(6)
Yb1 N1 C1 N2 -18.5(5)
C3 N1 C1 N3 -30.3(9)
Yb1 N1 C1 N3 159.9(5)
C3 N1 C1 Yb1 169.8(6)
C16 N3 C1 N2 139.8(7)
C16 N3 C1 N1 -38.5(9)
C16 N3 C1 Yb1 39.6(18)
N1 Yb1 C1 N2 160.3(6)
N4 Yb1 C1 N2 168.5(4)
O2 Yb1 C1 N2 -102.3(4)
O1 Yb1 C1 N2 76.5(4)
N7 Yb1 C1 N2 -13.6(4)
N5 Yb1 C1 N2 -168.9(4)
C2 Yb1 C1 N2 167.7(3)
N4 Yb1 C1 N1 8.3(4)
O2 Yb1 C1 N1 97.4(4)
O1 Yb1 C1 N1 -83.8(4)
N7 Yb1 C1 N1 -173.8(3)
N2 Yb1 C1 N1 -160.3(6)
N5 Yb1 C1 N1 30.8(6)
C2 Yb1 C1 N1 7.4(5)
N1 Yb1 C1 N3 -89.5(15)
N4 Yb1 C1 N3 -81.3(15)
O2 Yb1 C1 N3 7.9(15)
O1 Yb1 C1 N3 -173.3(15)
N7 Yb1 C1 N3 96.6(15)
N2 Yb1 C1 N3 110.2(16)
N5 Yb1 C1 N3 -58.7(17)
C2 Yb1 C1 N3 -82.1(15)
C19 N5 C2 N4 174.1(5)
Yb1 N5 C2 N4 19.0(5)
C19 N5 C2 N6 -2.9(9)
Yb1 N5 C2 N6 -157.9(5)
C19 N5 C2 Yb1 155.1(6)
C11 N4 C2 N5 150.9(5)
Yb1 N4 C2 N5 -20.2(5)
C11 N4 C2 N6 -32.1(9)
Yb1 N4 C2 N6 156.8(5)
C11 N4 C2 Yb1 171.1(6)
C22 N6 C2 N5 139.7(6)
C22 N6 C2 N4 -36.9(9)
C22 N6 C2 Yb1 41.4(15)
N1 Yb1 C2 N5 163.8(3)
N4 Yb1 C2 N5 158.4(5)
O2 Yb1 C2 N5 74.6(3)
O1 Yb1 C2 N5 -105.3(3)
N7 Yb1 C2 N5 -18.6(4)
N2 Yb1 C2 N5 175.8(4)
C1 Yb1 C2 N5 160.1(3)
N1 Yb1 C2 N4 5.4(4)
O2 Yb1 C2 N4 -83.7(3)
O1 Yb1 C2 N4 96.4(3)
N7 Yb1 C2 N4 -177.0(3)
N2 Yb1 C2 N4 17.4(6)
N5 Yb1 C2 N4 -158.4(5)
C1 Yb1 C2 N4 1.7(4)
N1 Yb1 C2 N6 -86.1(13)
N4 Yb1 C2 N6 -91.5(13)
O2 Yb1 C2 N6 -175.2(12)
O1 Yb1 C2 N6 4.9(12)
N7 Yb1 C2 N6 91.5(12)
N2 Yb1 C2 N6 -74.0(14)
N5 Yb1 C2 N6 110.2(13)
C1 Yb1 C2 N6 -89.7(13)
C1 N1 C3 C4 -20.7(9)
Yb1 N1 C3 C4 144.2(5)
C1 N1 C3 C12 158.0(5)
Yb1 N1 C3 C12 -37.1(8)
N1 C3 C4 C5 171.1(6)
C12 C3 C4 C5 -7.6(9)
C3 C4 C5 C6 -2.4(10)
C4 C5 C6 C7 5.5(10)
C5 C6 C7 C8 -178.5(6)
C5 C6 C7 C12 1.2(9)
C12 C7 C8 C9 1.6(9)
C6 C7 C8 C9 -178.6(6)
C7 C8 C9 C10 4.7(10)
C8 C9 C10 C11 -1.0(10)
C9 C10 C11 N4 171.1(6)
C9 C10 C11 C12 -9.0(9)
C2 N4 C11 C10 -19.9(9)
Yb1 N4 C11 C10 146.7(5)
C2 N4 C11 C12 160.2(5)
Yb1 N4 C11 C12 -33.1(8)
C10 C11 C12 C7 14.8(8)
N4 C11 C12 C7 -165.4(5)
C10 C11 C12 C3 -165.7(5)
N4 C11 C12 C3 14.1(8)
C8 C7 C12 C11 -11.4(8)
C6 C7 C12 C11 168.9(5)
C8 C7 C12 C3 169.1(5)
C6 C7 C12 C3 -10.7(7)
C4 C3 C12 C11 -165.7(6)
N1 C3 C12 C11 15.6(8)
C4 C3 C12 C7 13.8(8)
N1 C3 C12 C7 -164.9(5)
C1 N2 C13 C15 146.5(7)
Yb1 N2 C13 C15 -70.1(10)
C1 N2 C13 C14 -91.0(8)
Yb1 N2 C13 C14 52.4(10)
C1 N3 C16 C18 -76.7(8)
C1 N3 C16 C17 161.4(6)
C2 N5 C19 C20 -86.7(7)
Yb1 N5 C19 C20 52.2(8)
C2 N5 C19 C21 149.7(6)
Yb1 N5 C19 C21 -71.4(8)
C2 N6 C22 C23 -73.4(8)
C2 N6 C22 C24 164.2(6)
Yb1 N7 C25 C26 -132(34)
N7 C25 C26 C33 -100(38)
N7 C25 C26 C27 77(38)
C25 C26 C27 C28 27.2(9)
C33 C26 C27 C28 -155.4(6)
C25 C26 C27 C32 -149.9(6)
C33 C26 C27 C32 27.5(9)
C32 C27 C28 C29 3.0(10)
C26 C27 C28 C29 -174.2(6)
C27 C28 C29 C30 -2.2(11)
C28 C29 C30 C31 0.1(11)
C29 C30 C31 C32 1.0(11)
C30 C31 C32 C27 -0.1(10)
C28 C27 C32 C31 -1.9(9)
C26 C27 C32 C31 175.4(6)
C25 C26 C33 C34 -148.0(7)
C27 C26 C33 C34 34.6(10)
C25 C26 C33 C38 28.9(9)
C27 C26 C33 C38 -148.5(6)
C38 C33 C34 C35 0.3(10)
C26 C33 C34 C35 177.4(7)
C33 C34 C35 C36 -0.8(12)
C34 C35 C36 C37 1.2(13)
C35 C36 C37 C38 -1.3(13)
C36 C37 C38 C33 0.8(12)
C34 C33 C38 C37 -0.3(10)
C26 C33 C38 C37 -177.5(7)
C42 O1 C39 C40 -1.1(13)
Yb1 O1 C39 C40 -164.9(8)
O1 C39 C40 C41 11.9(14)
C39 C40 C41 C42 -17.8(15)
C39 O1 C42 C41 -10.6(13)
Yb1 O1 C42 C41 150.3(7)
C40 C41 C42 O1 17.7(14)
C46 O2 C43 C44 33.5(9)
Yb1 O2 C43 C44 -172.2(6)
O2 C43 C44 C45 -31.4(11)
C43 C44 C45 C46 18.0(11)
C43 O2 C46 C45 -21.2(8)
Yb1 O2 C46 C45 -178.3(5)
C44 C45 C46 O2 1.8(10)
C50 O3 C47 C48 11(3)
C50' O3' C47' C48' 8(4)
O3 C47 C48 C49 -17(4)
O3' C47' C48' C49' -5(4)
C47 C48 C49 C50 15(3)
C47' C48' C49' C50' 0(4)
C48 C49 C50 O3 -9(3)
C47 O3 C50 C49 -1(3)
C47' O3' C50' C49' -8(4)
C48' C49' C50' O3' 5(5)
